data_7237626
loop_
_publ_author_name
'Sato, Ryonosuke'
'Eda, Shohei'
'Sugiyama, Haruki'
'Uekusa, Hidehiro'
'Hamura, Toshiyuki'
'Mori, Takehiko'

_publ_section_title
;
 Ambipolar transistors based on chloro-substituted tetraphenylpentacene
;
_journal_issue 11
_journal_name_full 'Journal of Materials Chemistry C'
_journal_page_first 3294
_journal_paper_doi 10.1039/C8TC06603E
_journal_volume 7
_journal_year 2019
_chemical_formula_moiety 'C46 H26 Br4'
_chemical_formula_sum 'C46 H26 Br4'
_chemical_formula_weight 898.31
_chemical_name_systematic 4Br4Ph
_space_group_crystal_system triclinic
_space_group_IT_number 2
_space_group_name_Hall '-P 1'
_space_group_name_H-M_alt 'P -1'
_atom_sites_solution_hydrogens geom
_atom_sites_solution_primary dual
_atom_sites_solution_secondary difmap
_audit_creation_method SHELXL-2018/1
_audit_update_record
;
2018-12-25 deposited with the CCDC.	2019-02-14 downloaded from the CCDC.
;
_cell_angle_alpha 81.924(2)
_cell_angle_beta 77.158(2)
_cell_angle_gamma 72.986(2)
_cell_formula_units_Z 2
_cell_length_a 10.3811(3)
_cell_length_b 13.2135(4)
_cell_length_c 13.8306(4)
_cell_measurement_reflns_used 20752
_cell_measurement_temperature 123(2)
_cell_measurement_theta_max 68.228
_cell_measurement_theta_min 3.288
_cell_volume 1762.94(9)
_computing_cell_refinement RAPID-AUTO
_computing_data_collection RAPID-AUTO
_computing_data_reduction RAPID-AUTO
_computing_molecular_graphics 'ORTEP-3 (Farrugia, 2008)'
_computing_structure_refinement 'SHELXL-2018/1 (Sheldrick, 2018)'
_computing_structure_solution 'SHELXT 2014/4 (Sheldrick, 2014)'
_diffrn_ambient_temperature 123(2)
_diffrn_detector_area_resol_mean 10.0
_diffrn_measured_fraction_theta_full 0.984
_diffrn_measured_fraction_theta_max 0.981
_diffrn_measurement_device_type 'RIGAKU VM-SPIDER'
_diffrn_measurement_method \w-scan
_diffrn_radiation_type CuK\a
_diffrn_radiation_wavelength 1.54186
_diffrn_reflns_av_R_equivalents 0.1139
_diffrn_reflns_av_unetI/netI 0.1285
_diffrn_reflns_Laue_measured_fraction_full 0.984
_diffrn_reflns_Laue_measured_fraction_max 0.981
_diffrn_reflns_limit_h_max 12
_diffrn_reflns_limit_h_min -12
_diffrn_reflns_limit_k_max 15
_diffrn_reflns_limit_k_min -15
_diffrn_reflns_limit_l_max 16
_diffrn_reflns_limit_l_min -16
_diffrn_reflns_number 20752
_diffrn_reflns_point_group_measured_fraction_full 0.984
_diffrn_reflns_point_group_measured_fraction_max 0.981
_diffrn_reflns_theta_full 67.686
_diffrn_reflns_theta_max 68.228
_diffrn_reflns_theta_min 3.288
_diffrn_source 'rortating anode x-ray'
_exptl_absorpt_coefficient_mu 5.826
_exptl_absorpt_correction_T_max 0.831
_exptl_absorpt_correction_T_min 0.445
_exptl_absorpt_correction_type multi-scan
_exptl_absorpt_process_details 'abscor T.Higashi RIGAKU'
_exptl_crystal_colour purple
_exptl_crystal_density_diffrn 1.692
_exptl_crystal_description block
_exptl_crystal_F_000 884
_exptl_crystal_size_max 0.099
_exptl_crystal_size_mid 0.048
_exptl_crystal_size_min 0.033
_refine_diff_density_max 2.259
_refine_diff_density_min -1.648
_refine_diff_density_rms 0.180
_refine_ls_extinction_method none
_refine_ls_goodness_of_fit_ref 1.013
_refine_ls_hydrogen_treatment constr
_refine_ls_matrix_type full
_refine_ls_number_parameters 451
_refine_ls_number_reflns 6332
_refine_ls_number_restraints 0
_refine_ls_restrained_S_all 1.013
_refine_ls_R_factor_all 0.0905
_refine_ls_R_factor_gt 0.0685
_refine_ls_shift/su_max 0.001
_refine_ls_shift/su_mean 0.000
_refine_ls_structure_factor_coef Fsqd
_refine_ls_weighting_details 'w=1/[\s^2^(Fo^2^)+(0.0915P)^2^] where P=(Fo^2^+2Fc^2^)/3'
_refine_ls_weighting_scheme calc
_refine_ls_wR_factor_gt 0.1592
_refine_ls_wR_factor_ref 0.1983
_reflns_Friedel_coverage 0.000
_reflns_number_gt 3937
_reflns_number_total 6332
_reflns_threshold_expression 'I > 2\s(I)'
_cod_data_source_file c8tc06603e2.cif
_cod_data_source_block 4Br
_cod_database_code 7237626
_shelx_shelxl_version_number 2018/1
_shelx_space_group_comment
; 
The symmetry employed for this shelxl refinement is uniquely defined 
by the following loop, which should always be used as a source of 
symmetry information in preference to the above space-group names. 
They are only intended as comments. 
;
_shelx_estimated_absorpt_t_min 0.596
_shelx_estimated_absorpt_t_max 0.831

loop_
_space_group_symop_operation_xyz
'x, y, z'
'-x, -y, -z'

loop_
_atom_site_label
_atom_site_type_symbol
_atom_site_fract_x
_atom_site_fract_y
_atom_site_fract_z
_atom_site_U_iso_or_equiv
_atom_site_adp_type
_atom_site_occupancy
_atom_site_site_symmetry_order
_atom_site_calc_flag
_atom_site_refinement_flags_posn
_atom_site_refinement_flags_adp
Br1 Br 0.30080(7) 0.13431(5) 0.83856(5) 0.0347(2) Uani 1 1 d . .
C1 C 0.2836(6) 0.2521(5) 0.7416(4) 0.0297(15) Uani 1 1 d . .
Br2 Br 0.06625(7) 0.36436(6) 0.88976(5) 0.0356(2) Uani 1 1 d . .
C2 C 0.1830(6) 0.3500(5) 0.7631(4) 0.0323(15) Uani 1 1 d . .
Br3 Br 0.79571(7) 0.62127(7) -0.21493(5) 0.0460(3) Uani 1 1 d . .
C3 C 0.1700(6) 0.4342(5) 0.6931(4) 0.0295(15) Uani 1 1 d . .
H3 H 0.100798 0.498134 0.708622 0.035 Uiso 1 1 calc R U
Br4 Br 0.62418(8) 0.86537(6) -0.13748(5) 0.0493(3) Uani 1 1 d . .
C4 C 0.2576(6) 0.4292(5) 0.5972(5) 0.0270(14) Uani 1 1 d . .
C5 C 0.2438(6) 0.5124(5) 0.5233(4) 0.0283(15) Uani 1 1 d . .
C6 C 0.3353(6) 0.5042(5) 0.4306(4) 0.0298(15) Uani 1 1 d . .
C7 C 0.3319(6) 0.5879(5) 0.3556(4) 0.0326(16) Uani 1 1 d . .
H7 H 0.263998 0.653248 0.367669 0.039 Uiso 1 1 calc R U
C8 C 0.4230(6) 0.5802(5) 0.2641(4) 0.0291(15) Uani 1 1 d . .
C9 C 0.4184(6) 0.6692(5) 0.1913(4) 0.0293(15) Uani 1 1 d . .
C10 C 0.5149(6) 0.6600(5) 0.1041(5) 0.0299(15) Uani 1 1 d . .
C11 C 0.5241(6) 0.7501(5) 0.0341(4) 0.0333(16) Uani 1 1 d . .
H11 H 0.466260 0.818250 0.050484 0.040 Uiso 1 1 calc R U
C12 C 0.6125(6) 0.7410(5) -0.0545(4) 0.0305(15) Uani 1 1 d . .
C13 C 0.6945(6) 0.6389(6) -0.0828(5) 0.0348(16) Uani 1 1 d . .
C14 C 0.6976(6) 0.5510(5) -0.0172(4) 0.0278(14) Uani 1 1 d . .
H14 H 0.756282 0.484049 -0.036430 0.033 Uiso 1 1 calc R U
C15 C 0.6126(6) 0.5585(5) 0.0814(4) 0.0323(16) Uani 1 1 d . .
C16 C 0.6204(6) 0.4704(5) 0.1508(4) 0.0278(15) Uani 1 1 d . .
C17 C 0.5272(6) 0.4805(5) 0.2444(4) 0.0269(14) Uani 1 1 d . .
C18 C 0.5289(6) 0.3961(5) 0.3185(4) 0.0295(15) Uani 1 1 d . .
H18 H 0.595546 0.330254 0.306133 0.035 Uiso 1 1 calc R U
C19 C 0.4377(6) 0.4045(5) 0.4090(4) 0.0257(14) Uani 1 1 d . .
C20 C 0.4463(6) 0.3161(5) 0.4817(4) 0.0254(14) Uani 1 1 d . .
C21 C 0.3591(6) 0.3276(5) 0.5750(4) 0.0232(13) Uani 1 1 d . .
C22 C 0.3657(6) 0.2414(5) 0.6505(4) 0.0283(14) Uani 1 1 d . .
H22 H 0.429420 0.174654 0.636362 0.034 Uiso 1 1 calc R U
C23 C 0.5373(6) 0.2086(5) 0.4545(4) 0.0283(15) Uani 1 1 d . .
C24 C 0.6619(7) 0.1647(5) 0.4863(5) 0.0339(16) Uani 1 1 d . .
H24 H 0.688986 0.202635 0.528193 0.041 Uiso 1 1 calc R U
C25 C 0.7462(7) 0.0678(5) 0.4585(5) 0.0441(18) Uani 1 1 d . .
H25 H 0.830062 0.038046 0.481667 0.053 Uiso 1 1 calc R U
C26 C 0.7062(8) 0.0141(5) 0.3957(5) 0.0447(19) Uani 1 1 d . .
H26 H 0.763884 -0.052496 0.374779 0.054 Uiso 1 1 calc R U
C27 C 0.5839(7) 0.0567(5) 0.3636(5) 0.0430(18) Uani 1 1 d . .
H27 H 0.556876 0.018686 0.321786 0.052 Uiso 1 1 calc R U
C28 C 0.5006(7) 0.1534(5) 0.3915(5) 0.0389(17) Uani 1 1 d . .
H28 H 0.417295 0.182878 0.367576 0.047 Uiso 1 1 calc R U
C29 C 0.7239(7) 0.3668(5) 0.1302(4) 0.0270(14) Uani 1 1 d . .
C30 C 0.6822(8) 0.2785(6) 0.1208(5) 0.0447(19) Uani 1 1 d . .
H30 H 0.587234 0.285169 0.126370 0.054 Uiso 1 1 calc R U
C31 C 0.7772(8) 0.1800(6) 0.1033(5) 0.051(2) Uani 1 1 d . .
H31 H 0.746467 0.120928 0.096111 0.061 Uiso 1 1 calc R U
C32 C 0.9133(8) 0.1685(6) 0.0965(5) 0.048(2) Uani 1 1 d . .
H32 H 0.977928 0.101855 0.083692 0.058 Uiso 1 1 calc R U
C33 C 0.9576(7) 0.2553(6) 0.1086(5) 0.0403(18) Uani 1 1 d . .
H33 H 1.052350 0.247289 0.105647 0.048 Uiso 1 1 calc R U
C34 C 0.8637(7) 0.3529(5) 0.1248(4) 0.0346(16) Uani 1 1 d . .
H34 H 0.894979 0.411490 0.132502 0.042 Uiso 1 1 calc R U
C35 C 0.3035(6) 0.7671(5) 0.2107(4) 0.0309(16) Uani 1 1 d . .
C36 C 0.1784(8) 0.7732(6) 0.1880(6) 0.058(2) Uani 1 1 d . .
H36 H 0.168244 0.716798 0.157233 0.070 Uiso 1 1 calc R U
C37 C 0.0674(8) 0.8608(7) 0.2095(7) 0.067(3) Uani 1 1 d . .
H37 H -0.018441 0.862275 0.195041 0.080 Uiso 1 1 calc R U
C38 C 0.0783(7) 0.9446(6) 0.2510(5) 0.0463(19) Uani 1 1 d . .
H38 H 0.001845 1.004673 0.264599 0.056 Uiso 1 1 calc R U
C39 C 0.2017(7) 0.9403(6) 0.2724(5) 0.0438(18) Uani 1 1 d . .
H39 H 0.211077 0.997494 0.302442 0.053 Uiso 1 1 calc R U
C40 C 0.3140(7) 0.8534(5) 0.2508(5) 0.0393(17) Uani 1 1 d . .
H40 H 0.400022 0.853456 0.263881 0.047 Uiso 1 1 calc R U
C41 C 0.1290(6) 0.6113(5) 0.5409(4) 0.0259(14) Uani 1 1 d . .
C42 C 0.1198(6) 0.6792(5) 0.6118(4) 0.0274(14) Uani 1 1 d . .
H42 H 0.187895 0.662454 0.651847 0.033 Uiso 1 1 calc R U
C43 C 0.0127(6) 0.7712(5) 0.6250(4) 0.0315(15) Uani 1 1 d . .
H43 H 0.009513 0.817529 0.672645 0.038 Uiso 1 1 calc R U
C44 C -0.0888(7) 0.7957(5) 0.5696(5) 0.0377(17) Uani 1 1 d . .
H44 H -0.163802 0.857327 0.580292 0.045 Uiso 1 1 calc R U
C45 C -0.0801(7) 0.7291(5) 0.4980(5) 0.0408(18) Uani 1 1 d . .
H45 H -0.149311 0.746706 0.458919 0.049 Uiso 1 1 calc R U
C46 C 0.0258(6) 0.6382(5) 0.4820(5) 0.0331(16) Uani 1 1 d . .
H46 H 0.029888 0.594098 0.432116 0.040 Uiso 1 1 calc R U

loop_
_atom_site_aniso_label
_atom_site_aniso_U_11
_atom_site_aniso_U_22
_atom_site_aniso_U_33
_atom_site_aniso_U_23
_atom_site_aniso_U_13
_atom_site_aniso_U_12
Br1 0.0370(5) 0.0288(5) 0.0313(4) 0.0000(3) -0.0050(3) -0.0005(4)
C1 0.028(4) 0.024(4) 0.035(3) -0.003(3) -0.006(3) -0.004(3)
Br2 0.0354(5) 0.0338(5) 0.0288(4) -0.0046(3) 0.0012(3) -0.0005(4)
C2 0.029(4) 0.027(4) 0.033(3) -0.010(3) -0.004(3) 0.007(3)
Br3 0.0363(5) 0.0560(6) 0.0314(4) 0.0031(4) 0.0011(3) 0.0006(4)
C3 0.022(3) 0.027(4) 0.029(3) -0.007(3) -0.003(3) 0.009(3)
Br4 0.0504(6) 0.0432(6) 0.0425(5) 0.0102(4) -0.0025(4) -0.0056(4)
C4 0.021(3) 0.018(4) 0.038(3) -0.010(3) -0.003(3) 0.003(3)
C5 0.021(3) 0.030(4) 0.030(3) -0.007(3) -0.006(3) 0.003(3)
C6 0.023(3) 0.032(4) 0.027(3) -0.002(3) -0.004(3) 0.001(3)
C7 0.029(4) 0.032(4) 0.030(3) -0.002(3) -0.006(3) 0.002(3)
C8 0.024(4) 0.026(4) 0.031(3) -0.002(3) -0.011(3) 0.006(3)
C9 0.020(3) 0.031(4) 0.032(3) -0.003(3) -0.006(3) 0.002(3)
C10 0.022(3) 0.026(4) 0.040(4) -0.005(3) -0.008(3) -0.001(3)
C11 0.028(4) 0.031(4) 0.034(3) 0.011(3) -0.004(3) -0.006(3)
C12 0.023(3) 0.033(4) 0.031(3) 0.006(3) -0.010(3) 0.000(3)
C13 0.024(4) 0.045(5) 0.033(3) 0.006(3) -0.007(3) -0.008(3)
C14 0.022(3) 0.030(4) 0.030(3) -0.002(3) -0.002(3) -0.008(3)
C15 0.028(4) 0.036(4) 0.028(3) -0.005(3) -0.007(3) 0.002(3)
C16 0.020(3) 0.030(4) 0.027(3) -0.001(3) -0.006(3) 0.003(3)
C17 0.022(3) 0.024(4) 0.032(3) -0.012(3) -0.008(3) 0.003(3)
C18 0.025(4) 0.026(4) 0.030(3) -0.007(3) -0.003(3) 0.003(3)
C19 0.022(3) 0.026(4) 0.024(3) -0.005(3) -0.006(2) 0.003(3)
C20 0.023(3) 0.019(4) 0.031(3) -0.005(3) -0.007(3) 0.002(3)
C21 0.025(3) 0.021(4) 0.023(3) -0.001(2) -0.007(2) -0.003(3)
C22 0.019(3) 0.026(4) 0.030(3) -0.002(3) -0.004(3) 0.008(3)
C23 0.026(4) 0.017(4) 0.027(3) 0.004(3) 0.000(3) 0.011(3)
C24 0.034(4) 0.021(4) 0.038(4) 0.000(3) -0.006(3) 0.004(3)
C25 0.031(4) 0.033(5) 0.059(5) 0.000(4) -0.007(3) 0.003(4)
C26 0.048(5) 0.023(4) 0.051(4) -0.009(3) -0.003(4) 0.007(4)
C27 0.051(5) 0.020(4) 0.050(4) -0.014(3) -0.007(4) 0.005(4)
C28 0.038(4) 0.035(4) 0.038(4) -0.010(3) -0.010(3) 0.004(3)
C29 0.035(4) 0.022(4) 0.018(3) -0.006(2) -0.001(2) 0.000(3)
C30 0.039(4) 0.039(5) 0.052(4) -0.010(4) -0.008(3) -0.002(4)
C31 0.057(6) 0.027(5) 0.060(5) -0.014(4) -0.002(4) -0.001(4)
C32 0.055(5) 0.036(5) 0.036(4) -0.006(3) -0.001(3) 0.010(4)
C33 0.031(4) 0.046(5) 0.031(3) 0.001(3) -0.005(3) 0.008(4)
C34 0.028(4) 0.035(4) 0.033(3) -0.004(3) -0.004(3) 0.004(3)
C35 0.022(3) 0.036(4) 0.021(3) 0.005(3) 0.001(2) 0.007(3)
C36 0.043(5) 0.030(5) 0.100(7) -0.031(5) -0.025(5) 0.014(4)
C37 0.038(5) 0.052(6) 0.115(8) -0.030(5) -0.034(5) 0.005(4)
C38 0.029(4) 0.033(5) 0.061(5) 0.002(4) -0.005(3) 0.010(4)
C39 0.042(5) 0.030(4) 0.055(4) -0.014(3) -0.010(4) 0.004(4)
C40 0.031(4) 0.033(4) 0.051(4) -0.009(3) -0.009(3) 0.000(3)
C41 0.021(3) 0.021(4) 0.025(3) 0.000(3) 0.003(2) 0.005(3)
C42 0.029(4) 0.021(4) 0.027(3) -0.007(3) -0.003(3) 0.001(3)
C43 0.033(4) 0.022(4) 0.033(3) -0.007(3) 0.001(3) 0.000(3)
C44 0.028(4) 0.025(4) 0.047(4) -0.003(3) 0.000(3) 0.008(3)
C45 0.028(4) 0.035(5) 0.051(4) -0.001(3) -0.016(3) 0.009(3)
C46 0.029(4) 0.030(4) 0.037(4) -0.012(3) -0.010(3) 0.003(3)

loop_
_atom_type_symbol
_atom_type_description
_atom_type_scat_dispersion_real
_atom_type_scat_dispersion_imag
_atom_type_scat_source
C C 0.0181 0.0091 'International Tables Vol C Tables 4.2.6.8 and 6.1.1.4'
H H 0.0000 0.0000 'International Tables Vol C Tables 4.2.6.8 and 6.1.1.4'
Br Br -0.6763 1.2805 'International Tables Vol C Tables 4.2.6.8 and 6.1.1.4'

loop_
_geom_angle_atom_site_label_1
_geom_angle_atom_site_label_2
_geom_angle_atom_site_label_3
_geom_angle
C22 C1 C2 120.1(6)
C22 C1 Br1 119.3(5)
C2 C1 Br1 120.6(5)
C3 C2 C1 120.5(6)
C3 C2 Br2 119.3(5)
C1 C2 Br2 120.2(5)
C2 C3 C4 121.9(6)
C2 C3 H3 119.0
C4 C3 H3 119.0
C5 C4 C3 123.2(6)
C5 C4 C21 119.5(5)
C3 C4 C21 117.1(5)
C4 C5 C6 120.9(6)
C4 C5 C41 119.8(5)
C6 C5 C41 119.3(5)
C7 C6 C5 123.5(6)
C7 C6 C19 117.0(6)
C5 C6 C19 119.6(6)
C8 C7 C6 123.6(6)
C8 C7 H7 118.2
C6 C7 H7 118.2
C7 C8 C9 121.4(6)
C7 C8 C17 118.8(6)
C9 C8 C17 119.8(6)
C10 C9 C8 119.6(6)
C10 C9 C35 122.3(6)
C8 C9 C35 118.1(5)
C9 C10 C11 121.5(6)
C9 C10 C15 120.6(6)
C11 C10 C15 117.9(6)
C12 C11 C10 122.1(6)
C12 C11 H11 119.0
C10 C11 H11 119.0
C11 C12 C13 119.9(6)
C11 C12 Br4 118.7(5)
C13 C12 Br4 121.5(5)
C14 C13 C12 120.8(6)
C14 C13 Br3 118.6(5)
C12 C13 Br3 120.5(5)
C13 C14 C15 120.8(6)
C13 C14 H14 119.6
C15 C14 H14 119.6
C16 C15 C14 121.3(6)
C16 C15 C10 121.1(6)
C14 C15 C10 117.6(6)
C15 C16 C17 118.9(6)
C15 C16 C29 121.7(5)
C17 C16 C29 119.4(5)
C18 C17 C16 122.5(6)
C18 C17 C8 117.7(5)
C16 C17 C8 119.8(6)
C19 C18 C17 123.0(6)
C19 C18 H18 118.5
C17 C18 H18 118.5
C18 C19 C20 120.2(6)
C18 C19 C6 119.9(6)
C20 C19 C6 119.8(5)
C21 C20 C19 119.6(5)
C21 C20 C23 120.1(5)
C19 C20 C23 119.9(5)
C20 C21 C22 121.4(6)
C20 C21 C4 120.3(5)
C22 C21 C4 118.3(5)
C1 C22 C21 121.9(6)
C1 C22 H22 119.1
C21 C22 H22 119.1
C28 C23 C24 118.6(6)
C28 C23 C20 119.4(5)
C24 C23 C20 121.9(6)
C25 C24 C23 121.5(6)
C25 C24 H24 119.3
C23 C24 H24 119.3
C24 C25 C26 118.5(7)
C24 C25 H25 120.7
C26 C25 H25 120.7
C27 C26 C25 120.5(6)
C27 C26 H26 119.8
C25 C26 H26 119.8
C28 C27 C26 120.6(6)
C28 C27 H27 119.7
C26 C27 H27 119.7
C27 C28 C23 120.3(6)
C27 C28 H28 119.9
C23 C28 H28 119.9
C30 C29 C34 117.5(6)
C30 C29 C16 120.3(6)
C34 C29 C16 122.1(6)
C29 C30 C31 121.3(7)
C29 C30 H30 119.3
C31 C30 H30 119.3
C32 C31 C30 120.2(7)
C32 C31 H31 119.9
C30 C31 H31 119.9
C31 C32 C33 119.6(7)
C31 C32 H32 120.2
C33 C32 H32 120.2
C34 C33 C32 120.1(7)
C34 C33 H33 120.0
C32 C33 H33 120.0
C33 C34 C29 121.2(7)
C33 C34 H34 119.4
C29 C34 H34 119.4
C40 C35 C36 117.1(6)
C40 C35 C9 123.7(6)
C36 C35 C9 119.2(6)
C35 C36 C37 120.7(7)
C35 C36 H36 119.6
C37 C36 H36 119.6
C38 C37 C36 121.6(7)
C38 C37 H37 119.2
C36 C37 H37 119.2
C37 C38 C39 118.3(7)
C37 C38 H38 120.9
C39 C38 H38 120.9
C38 C39 C40 120.8(7)
C38 C39 H39 119.6
C40 C39 H39 119.6
C35 C40 C39 121.4(6)
C35 C40 H40 119.3
C39 C40 H40 119.3
C42 C41 C46 118.4(5)
C42 C41 C5 122.7(5)
C46 C41 C5 119.0(5)
C43 C42 C41 121.0(5)
C43 C42 H42 119.5
C41 C42 H42 119.5
C44 C43 C42 120.5(6)
C44 C43 H43 119.7
C42 C43 H43 119.7
C43 C44 C45 119.0(6)
C43 C44 H44 120.5
C45 C44 H44 120.5
C46 C45 C44 122.0(6)
C46 C45 H45 119.0
C44 C45 H45 119.0
C45 C46 C41 119.1(6)
C45 C46 H46 120.4
C41 C46 H46 120.4

loop_
_geom_bond_atom_site_label_1
_geom_bond_atom_site_label_2
_geom_bond_distance
Br1 C1 1.900(6)
C1 C22 1.355(8)
C1 C2 1.425(8)
Br2 C2 1.894(6)
C2 C3 1.365(8)
Br3 C13 1.902(6)
C3 C4 1.430(8)
C3 H3 0.9500
Br4 C12 1.887(6)
C4 C5 1.390(8)
C4 C21 1.467(8)
C5 C6 1.412(8)
C5 C41 1.495(8)
C6 C7 1.404(8)
C6 C19 1.451(8)
C7 C8 1.398(8)
C7 H7 0.9500
C8 C9 1.433(8)
C8 C17 1.455(8)
C9 C10 1.381(8)
C9 C35 1.489(8)
C10 C11 1.437(8)
C10 C15 1.452(8)
C11 C12 1.355(8)
C11 H11 0.9500
C12 C13 1.423(9)
C13 C14 1.368(8)
C14 C15 1.449(8)
C14 H14 0.9500
C15 C16 1.396(8)
C16 C17 1.430(8)
C16 C29 1.491(8)
C17 C18 1.403(8)
C18 C19 1.387(8)
C18 H18 0.9500
C19 C20 1.426(8)
C20 C21 1.401(8)
C20 C23 1.503(8)
C21 C22 1.429(8)
C22 H22 0.9500
C23 C28 1.388(8)
C23 C24 1.395(8)
C24 C25 1.374(8)
C24 H24 0.9500
C25 C26 1.392(9)
C25 H25 0.9500
C26 C27 1.374(9)
C26 H26 0.9500
C27 C28 1.368(8)
C27 H27 0.9500
C28 H28 0.9500
C29 C30 1.388(8)
C29 C34 1.395(8)
C30 C31 1.399(9)
C30 H30 0.9500
C31 C32 1.360(10)
C31 H31 0.9500
C32 C33 1.397(10)
C32 H32 0.9500
C33 C34 1.382(8)
C33 H33 0.9500
C34 H34 0.9500
C35 C40 1.378(8)
C35 C36 1.380(9)
C36 C37 1.385(9)
C36 H36 0.9500
C37 C38 1.360(10)
C37 H37 0.9500
C38 C39 1.361(9)
C38 H38 0.9500
C39 C40 1.387(9)
C39 H39 0.9500
C40 H40 0.9500
C41 C42 1.390(7)
C41 C46 1.422(8)
C42 C43 1.389(8)
C42 H42 0.9500
C43 C44 1.375(8)
C43 H43 0.9500
C44 C45 1.386(8)
C44 H44 0.9500
C45 C46 1.376(8)
C45 H45 0.9500
C46 H46 0.9500

loop_
_geom_hbond_atom_site_label_D
_geom_hbond_atom_site_label_H
_geom_hbond_atom_site_label_A
_geom_hbond_distance_DH
_geom_hbond_distance_HA
_geom_hbond_distance_DA
_geom_hbond_angle_DHA
_geom_hbond_site_symmetry_A
_geom_hbond_publ_flag
C3 H3 Br3 0.95 3.13 3.986(6) 151.3 1_456 yes

loop_
_geom_torsion_atom_site_label_1
_geom_torsion_atom_site_label_2
_geom_torsion_atom_site_label_3
_geom_torsion_atom_site_label_4
_geom_torsion
C22 C1 C2 C3 -1.2(9)
Br1 C1 C2 C3 -179.5(5)
C22 C1 C2 Br2 179.0(5)
Br1 C1 C2 Br2 0.8(7)
C1 C2 C3 C4 -1.5(9)
Br2 C2 C3 C4 178.3(4)
C2 C3 C4 C5 177.7(6)
C2 C3 C4 C21 2.5(9)
C3 C4 C5 C6 178.4(6)
C21 C4 C5 C6 -6.6(9)
C3 C4 C5 C41 -2.8(9)
C21 C4 C5 C41 172.2(5)
C4 C5 C6 C7 -175.8(6)
C41 C5 C6 C7 5.4(9)
C4 C5 C6 C19 5.4(9)
C41 C5 C6 C19 -173.4(5)
C5 C6 C7 C8 179.5(6)
C19 C6 C7 C8 -1.6(9)
C6 C7 C8 C9 -177.7(6)
C6 C7 C8 C17 0.2(9)
C7 C8 C9 C10 176.5(6)
C17 C8 C9 C10 -1.4(8)
C7 C8 C9 C35 -7.0(9)
C17 C8 C9 C35 175.1(5)
C8 C9 C10 C11 -172.9(5)
C35 C9 C10 C11 10.7(9)
C8 C9 C10 C15 5.8(8)
C35 C9 C10 C15 -170.6(6)
C9 C10 C11 C12 -175.8(6)
C15 C10 C11 C12 5.4(9)
C10 C11 C12 C13 3.5(9)
C10 C11 C12 Br4 -176.3(4)
C11 C12 C13 C14 -7.9(9)
Br4 C12 C13 C14 171.9(5)
C11 C12 C13 Br3 169.3(5)
Br4 C12 C13 Br3 -11.0(7)
C12 C13 C14 C15 3.0(9)
Br3 C13 C14 C15 -174.3(4)
C13 C14 C15 C16 -176.5(6)
C13 C14 C15 C10 5.9(9)
C9 C10 C15 C16 -6.3(9)
C11 C10 C15 C16 172.5(6)
C9 C10 C15 C14 171.3(6)
C11 C10 C15 C14 -9.9(8)
C14 C15 C16 C17 -175.5(5)
C10 C15 C16 C17 2.0(9)
C14 C15 C16 C29 5.0(9)
C10 C15 C16 C29 -177.5(5)
C15 C16 C17 C18 -179.5(5)
C29 C16 C17 C18 0.0(9)
C15 C16 C17 C8 2.4(8)
C29 C16 C17 C8 -178.0(5)
C7 C8 C17 C18 1.1(8)
C9 C8 C17 C18 179.0(5)
C7 C8 C17 C16 179.2(6)
C9 C8 C17 C16 -2.8(8)
C16 C17 C18 C19 -179.0(5)
C8 C17 C18 C19 -0.9(8)
C17 C18 C19 C20 -179.0(5)
C17 C18 C19 C6 -0.5(9)
C7 C6 C19 C18 1.7(8)
C5 C6 C19 C18 -179.4(5)
C7 C6 C19 C20 -179.7(5)
C5 C6 C19 C20 -0.8(8)
C18 C19 C20 C21 176.1(5)
C6 C19 C20 C21 -2.4(8)
C18 C19 C20 C23 -10.6(8)
C6 C19 C20 C23 170.9(5)
C19 C20 C21 C22 -179.2(5)
C23 C20 C21 C22 7.5(9)
C19 C20 C21 C4 1.3(8)
C23 C20 C21 C4 -172.1(5)
C5 C4 C21 C20 3.3(8)
C3 C4 C21 C20 178.6(5)
C5 C4 C21 C22 -176.3(5)
C3 C4 C21 C22 -1.0(8)
C2 C1 C22 C21 2.8(9)
Br1 C1 C22 C21 -179.0(4)
C20 C21 C22 C1 178.8(6)
C4 C21 C22 C1 -1.6(9)
C21 C20 C23 C28 102.6(7)
C19 C20 C23 C28 -70.7(8)
C21 C20 C23 C24 -80.9(8)
C19 C20 C23 C24 105.8(7)
C28 C23 C24 C25 -1.5(9)
C20 C23 C24 C25 -178.0(6)
C23 C24 C25 C26 1.2(10)
C24 C25 C26 C27 -1.0(11)
C25 C26 C27 C28 1.2(11)
C26 C27 C28 C23 -1.5(10)
C24 C23 C28 C27 1.7(10)
C20 C23 C28 C27 178.2(6)
C15 C16 C29 C30 -113.7(7)
C17 C16 C29 C30 66.8(8)
C15 C16 C29 C34 69.8(8)
C17 C16 C29 C34 -109.8(7)
C34 C29 C30 C31 -2.1(9)
C16 C29 C30 C31 -178.8(6)
C29 C30 C31 C32 1.0(11)
C30 C31 C32 C33 0.9(11)
C31 C32 C33 C34 -1.6(10)
C32 C33 C34 C29 0.4(9)
C30 C29 C34 C33 1.4(9)
C16 C29 C34 C33 178.0(5)
C10 C9 C35 C40 -86.3(8)
C8 C9 C35 C40 97.4(7)
C10 C9 C35 C36 93.9(8)
C8 C9 C35 C36 -82.5(8)
C40 C35 C36 C37 -3.1(12)
C9 C35 C36 C37 176.8(7)
C35 C36 C37 C38 1.9(14)
C36 C37 C38 C39 -0.8(13)
C37 C38 C39 C40 1.2(12)
C36 C35 C40 C39 3.4(10)
C9 C35 C40 C39 -176.4(6)
C38 C39 C40 C35 -2.5(11)
C4 C5 C41 C42 65.9(8)
C6 C5 C41 C42 -115.2(7)
C4 C5 C41 C46 -115.1(7)
C6 C5 C41 C46 63.7(8)
C46 C41 C42 C43 0.0(9)
C5 C41 C42 C43 179.0(6)
C41 C42 C43 C44 1.6(9)
C42 C43 C44 C45 -2.2(10)
C43 C44 C45 C46 1.2(10)
C44 C45 C46 C41 0.5(10)
C42 C41 C46 C45 -1.1(9)
C5 C41 C46 C45 179.9(6)
